data_7006095
loop_
_publ_author_name
'Cuevas, Alicia'
'Kremer, Carlos'
'Suescun, Leopoldo'
'Russi, Silvia'
'Mombr\'u, Alvaro W.'
'Lloret, Francesc'
'Julve, Miguel'
'Faus, Juan'

_publ_section_title
;
 Synthesis, crystal structure and magnetic properties of novel
 heterobimetallic malonate-bridged MIIReIV complexes (M = Mn, Fe, Co
 and Ni)
;
_journal_issue 45
_journal_name_full 'Dalton Transactions'
_journal_page_first 5305
_journal_paper_doi 10.1039/b708927a
_journal_year 2007
_chemical_formula_moiety 'C31 H26 Cl4 Co N4 O4 Re, C2 H3 N'
_chemical_formula_sum 'C33 H29 Cl4 Co N5 O4 Re'
_chemical_formula_weight 946.54
_chemical_name_systematic
;
?
;
_space_group_IT_number 2
_symmetry_cell_setting triclinic
_symmetry_space_group_name_Hall '-P 1'
_symmetry_space_group_name_H-M 'P -1'
_atom_sites_solution_hydrogens geom
_atom_sites_solution_primary direct
_atom_sites_solution_secondary difmap
_audit_creation_date 2004-06-25T18:59:18-00:00
_audit_creation_method 'WinGX routine CIF_UPDATE'
_cell_angle_alpha 82.892(19)
_cell_angle_beta 63.258(15)
_cell_angle_gamma 69.708(19)
_cell_formula_units_Z 2
_cell_length_a 12.354(3)
_cell_length_b 12.558(3)
_cell_length_c 13.514(2)
_cell_measurement_reflns_used 25
_cell_measurement_temperature 293(2)
_cell_measurement_theta_max 20.81
_cell_measurement_theta_min 19.26
_cell_volume 1754.8(7)
_computing_cell_refinement 'MSC/AFC Diffractometer Software, 1993'
_computing_data_collection 'MSC/AFC Diffractometer Software, 1993'
_computing_data_reduction 'MSC/AFC Diffractometer Software, 1993'
_computing_molecular_graphics 'Ortep-3 for Windows (Farrugia, 1997)'
_computing_publication_material 'WinGX publication routines (Farrugia, 1999)'
_computing_structure_refinement 'SHELXL-97 (Sheldrick, 1997)'
_computing_structure_solution 'SHELXS-97 (Sheldrick, 1990)'
_diffrn_ambient_temperature 293(2)
_diffrn_measured_fraction_theta_full 0.9876
_diffrn_measured_fraction_theta_max 0.9876
_diffrn_measurement_device_type 'Rigaku AFC-7S'
_diffrn_measurement_method \q/2\q
_diffrn_radiation_monochromator graphite
_diffrn_radiation_type MoK\a
_diffrn_radiation_wavelength 0.71069
_diffrn_reflns_av_R_equivalents 0.0279
_diffrn_reflns_av_unetI/netI 0.04
_diffrn_reflns_limit_h_max 15
_diffrn_reflns_limit_h_min -16
_diffrn_reflns_limit_k_max 1
_diffrn_reflns_limit_k_min -16
_diffrn_reflns_limit_l_max 17
_diffrn_reflns_limit_l_min -17
_diffrn_reflns_number 9132
_diffrn_reflns_theta_full 27.69
_diffrn_reflns_theta_max 27.69
_diffrn_reflns_theta_min 2.14
_diffrn_standards_decay_% 5
_diffrn_standards_interval_count 200
_diffrn_standards_number 3
_exptl_absorpt_coefficient_mu 4.268
_exptl_absorpt_correction_T_max 0.8826
_exptl_absorpt_correction_T_min 0.3166
_exptl_absorpt_correction_type psi-scan
_exptl_absorpt_process_details 'MSC/AFC Diffractometer Software, 1993'
_exptl_crystal_colour violet
_exptl_crystal_density_diffrn 1.791
_exptl_crystal_density_method 'not measured'
_exptl_crystal_description plate
_exptl_crystal_F_000 928
_exptl_crystal_size_max 0.35
_exptl_crystal_size_mid 0.2
_exptl_crystal_size_min 0.03
_refine_diff_density_max 2.793
_refine_diff_density_min -5.399
_refine_diff_density_rms 0.203
_refine_ls_extinction_method none
_refine_ls_goodness_of_fit_ref 1.121
_refine_ls_hydrogen_treatment constr
_refine_ls_matrix_type full
_refine_ls_number_parameters 432
_refine_ls_number_reflns 8029
_refine_ls_number_restraints 2
_refine_ls_restrained_S_all 1.121
_refine_ls_R_factor_all 0.0682
_refine_ls_R_factor_gt 0.0584
_refine_ls_shift/su_max 0.001
_refine_ls_shift/su_mean 0
_refine_ls_structure_factor_coef Fsqd
_refine_ls_weighting_details 'calc w=1/[\s^2^(Fo^2^)+(0.0776P)^2^+15.5133P] where P=(Fo^2^+2Fc^2^)/3'
_refine_ls_weighting_scheme calc
_refine_ls_wR_factor_gt 0.1609
_refine_ls_wR_factor_ref 0.1736
_reflns_number_gt 7065
_reflns_number_total 8029
_reflns_threshold_expression >2sigma(I)
_cod_data_source_file b708927a.txt
_cod_data_source_block cmp1
_cod_original_cell_volume 1754.9(7)
_cod_original_sg_symbol_H-M P-1
_cod_database_code 7006095

loop_
_symmetry_equiv_pos_as_xyz
'x, y, z'
'-x, -y, -z'

loop_
_atom_site_label
_atom_site_type_symbol
_atom_site_fract_x
_atom_site_fract_y
_atom_site_fract_z
_atom_site_U_iso_or_equiv
_atom_site_adp_type
_atom_site_occupancy
_atom_site_symmetry_multiplicity
_atom_site_calc_flag
_atom_site_refinement_flags
_atom_site_disorder_assembly
_atom_site_disorder_group
Re1 Re 1.10045(3) 0.77200(3) 0.70790(2) 0.03705(12) Uani 1 1 d . . .
Cl1 Cl 1.3086(2) 0.7322(2) 0.6872(2) 0.0549(5) Uani 1 1 d . . .
Cl2 Cl 1.1248(3) 0.5787(2) 0.7075(2) 0.0567(6) Uani 1 1 d . . .
Cl3 Cl 1.0111(3) 0.7800(3) 0.90251(19) 0.0639(7) Uani 1 1 d . . .
Cl4 Cl 1.1623(2) 0.7846(2) 0.51644(18) 0.0535(5) Uani 1 1 d . . .
O1 O 0.9156(6) 0.8133(5) 0.7281(5) 0.0431(13) Uani 1 1 d . . .
O2 O 1.0731(6) 0.9420(5) 0.7095(6) 0.0491(15) Uani 1 1 d . . .
C1 C 0.8242(8) 0.9053(8) 0.7658(7) 0.0430(18) Uani 1 1 d . . .
C2 C 0.843(3) 1.003(3) 0.805(2) 0.056(8) Uani 0.5 1 d P . .
H2A H 0.7795 1.072 0.7994 0.067 Uiso 0.5 1 calc PR . .
H2B H 0.8224 0.9933 0.8827 0.067 Uiso 0.5 1 calc PR . .
C2' C 0.848(3) 1.020(3) 0.754(3) 0.062(8) Uani 0.5 1 d P . .
H2C H 0.8431 1.0522 0.6862 0.074 Uiso 0.5 1 calc PR . .
H2D H 0.777 1.0697 0.8149 0.074 Uiso 0.5 1 calc PR . .
C3 C 0.9708(8) 1.0237(7) 0.7499(7) 0.0426(18) Uani 1 1 d . . .
O3 O 0.7124(6) 0.9124(6) 0.7917(6) 0.0479(14) Uani 1 1 d . . .
O4 O 0.9702(7) 1.1178(7) 0.7631(7) 0.069(2) Uani 1 1 d . . .
Co1 Co 0.65700(9) 0.78429(9) 0.77304(8) 0.0335(2) Uani 1 1 d . . .
N11 N 0.7524(6) 0.6219(6) 0.7032(6) 0.0366(14) Uani 1 1 d . . .
N12 N 0.7063(7) 0.6988(6) 0.9011(6) 0.0410(15) Uani 1 1 d . . .
C11 C 0.7650(9) 0.5808(8) 0.6111(7) 0.0456(19) Uani 1 1 d . . .
C12 C 0.8390(11) 0.4699(9) 0.5737(9) 0.058(2) Uani 1 1 d . . .
H12 H 0.8469 0.4429 0.5089 0.07 Uiso 1 1 calc R . .
C13 C 0.9007(10) 0.3995(9) 0.6312(10) 0.062(3) Uani 1 1 d . . .
H13 H 0.9503 0.325 0.6052 0.075 Uiso 1 1 calc R . .
C14 C 0.8899(9) 0.4383(7) 0.7291(9) 0.049(2) Uani 1 1 d . . .
C15 C 0.9497(10) 0.3697(9) 0.7947(11) 0.063(3) Uani 1 1 d . . .
H15 H 1.0036 0.2959 0.7696 0.076 Uiso 1 1 calc R . .
C16 C 0.9311(11) 0.4075(10) 0.8901(11) 0.067(3) Uani 1 1 d . . .
H16 H 0.9728 0.3608 0.9302 0.08 Uiso 1 1 calc R . .
C17 C 0.8476(9) 0.5192(9) 0.9312(9) 0.051(2) Uani 1 1 d . . .
C18 C 0.8171(12) 0.5621(12) 1.0345(9) 0.066(3) Uani 1 1 d . . .
H18 H 0.8538 0.5185 1.0793 0.079 Uiso 1 1 calc R . .
C19 C 0.7342(12) 0.6673(12) 1.0676(8) 0.065(3) Uani 1 1 d . . .
H19 H 0.7131 0.6961 1.1364 0.079 Uiso 1 1 calc R . .
C110 C 0.6767(10) 0.7370(10) 1.0001(8) 0.054(2) Uani 1 1 d . . .
C111 C 0.7878(8) 0.5922(7) 0.8684(7) 0.0407(17) Uani 1 1 d . . .
C112 C 0.8120(7) 0.5504(7) 0.7632(7) 0.0375(16) Uani 1 1 d . . .
C113 C 0.6909(12) 0.6554(10) 0.5502(10) 0.067(3) Uani 1 1 d . . .
H11A H 0.6443 0.7293 0.5867 0.101 Uiso 1 1 calc R . .
H11B H 0.6319 0.622 0.5502 0.101 Uiso 1 1 calc R . .
H11C H 0.7496 0.6625 0.4752 0.101 Uiso 1 1 calc R . .
C114 C 0.5811(13) 0.8508(12) 1.0402(10) 0.078(4) Uani 1 1 d . . .
H11D H 0.5543 0.8851 0.9839 0.117 Uiso 1 1 calc R . .
H11E H 0.6186 0.8973 1.057 0.117 Uiso 1 1 calc R . .
H11F H 0.5082 0.844 1.1059 0.117 Uiso 1 1 calc R . .
N21 N 0.4595(6) 0.8177(6) 0.8370(6) 0.0381(14) Uani 1 1 d . . .
N22 N 0.6141(6) 0.9030(6) 0.6547(5) 0.0373(14) Uani 1 1 d . . .
C21 C 0.3840(8) 0.7671(9) 0.9191(7) 0.046(2) Uani 1 1 d . . .
C22 C 0.2508(10) 0.8197(12) 0.9724(9) 0.066(3) Uani 1 1 d . . .
H22 H 0.1995 0.7849 1.0301 0.079 Uiso 1 1 calc R . .
C23 C 0.1978(9) 0.9230(11) 0.9383(10) 0.068(3) Uani 1 1 d . . .
H23 H 0.1097 0.9594 0.9753 0.081 Uiso 1 1 calc R . .
C24 C 0.2725(8) 0.9763(9) 0.8485(8) 0.051(2) Uani 1 1 d . . .
C25 C 0.2232(9) 1.0834(10) 0.8043(10) 0.065(3) Uani 1 1 d . . .
H25 H 0.1359 1.1242 0.8386 0.078 Uiso 1 1 calc R . .
C26 C 0.3004(11) 1.1248(10) 0.7154(10) 0.063(3) Uani 1 1 d . . .
H26 H 0.265 1.1933 0.6888 0.076 Uiso 1 1 calc R . .
C27 C 0.4349(9) 1.0676(8) 0.6600(8) 0.047(2) Uani 1 1 d . . .
C28 C 0.5197(11) 1.1058(8) 0.5632(9) 0.054(2) Uani 1 1 d . . .
H28 H 0.489 1.1737 0.5331 0.064 Uiso 1 1 calc R . .
C29 C 0.6459(10) 1.0434(9) 0.5146(8) 0.052(2) Uani 1 1 d . . .
H29 H 0.7018 1.0664 0.4494 0.063 Uiso 1 1 calc R . .
C210 C 0.6914(8) 0.9426(8) 0.5642(7) 0.0425(18) Uani 1 1 d . . .
C211 C 0.4866(7) 0.9646(7) 0.7026(7) 0.0365(16) Uani 1 1 d . . .
C212 C 0.4053(7) 0.9183(7) 0.7987(6) 0.0370(16) Uani 1 1 d . . .
C213 C 0.4415(11) 0.6507(10) 0.9522(10) 0.068(3) Uani 1 1 d . . .
H21A H 0.533 0.6258 0.9092 0.101 Uiso 1 1 calc R . .
H21B H 0.4072 0.5988 0.9392 0.101 Uiso 1 1 calc R . .
H21C H 0.4213 0.6529 1.0295 0.101 Uiso 1 1 calc R . .
C214 C 0.8311(9) 0.8781(10) 0.5143(8) 0.058(3) Uani 1 1 d . . .
H21D H 0.8476 0.8125 0.5568 0.087 Uiso 1 1 calc R . .
H21E H 0.8773 0.9258 0.5144 0.087 Uiso 1 1 calc R . .
H21F H 0.8587 0.8544 0.4394 0.087 Uiso 1 1 calc R . .
C32 C 0.493(2) 0.584(3) 0.3733(18) 0.183(7) Uani 1 1 d D . .
H32A H 0.4205 0.5897 0.4438 0.274 Uiso 1 1 calc R . .
H32B H 0.5382 0.632 0.375 0.274 Uiso 1 1 calc R . .
H32C H 0.5499 0.5065 0.3584 0.274 Uiso 1 1 calc R . .
C31 C 0.451(2) 0.618(3) 0.2882(19) 0.183(7) Uani 1 1 d D . .
N31 N 0.416(2) 0.649(3) 0.2226(17) 0.183(7) Uani 1 1 d D . .

loop_
_atom_site_aniso_label
_atom_site_aniso_U_11
_atom_site_aniso_U_22
_atom_site_aniso_U_33
_atom_site_aniso_U_23
_atom_site_aniso_U_13
_atom_site_aniso_U_12
Re1 0.03726(18) 0.04604(19) 0.03075(17) -0.00137(12) -0.01353(13) -0.01786(14)
Cl1 0.0423(11) 0.0651(14) 0.0606(14) -0.0013(11) -0.0251(10) -0.0163(10)
Cl2 0.0671(15) 0.0446(11) 0.0623(14) 0.0032(10) -0.0275(12) -0.0242(11)
Cl3 0.0739(16) 0.0897(19) 0.0325(10) 0.0047(11) -0.0202(11) -0.0369(15)
Cl4 0.0592(13) 0.0700(15) 0.0341(10) -0.0030(9) -0.0173(9) -0.0270(12)
O1 0.037(3) 0.051(3) 0.046(3) -0.005(3) -0.016(3) -0.020(3)
O2 0.041(3) 0.039(3) 0.066(4) -0.018(3) -0.017(3) -0.014(3)
C1 0.041(4) 0.052(5) 0.046(4) 0.003(4) -0.019(4) -0.026(4)
C2 0.040(11) 0.057(17) 0.067(17) -0.023(14) -0.010(14) -0.020(11)
C2' 0.047(14) 0.051(12) 0.10(3) 0.004(18) -0.04(2) -0.018(10)
C3 0.043(4) 0.046(4) 0.039(4) -0.007(3) -0.009(3) -0.023(4)
O3 0.042(3) 0.055(4) 0.059(4) 0.002(3) -0.027(3) -0.022(3)
O4 0.050(4) 0.063(4) 0.088(6) -0.024(4) -0.011(4) -0.029(4)
Co1 0.0238(4) 0.0394(5) 0.0342(5) -0.0038(4) -0.0110(4) -0.0074(4)
N11 0.034(3) 0.039(3) 0.037(3) -0.006(3) -0.017(3) -0.008(3)
N12 0.038(3) 0.051(4) 0.034(3) -0.002(3) -0.013(3) -0.017(3)
C11 0.047(5) 0.050(5) 0.041(4) -0.009(4) -0.018(4) -0.015(4)
C12 0.062(6) 0.055(6) 0.054(6) -0.018(5) -0.022(5) -0.013(5)
C13 0.052(6) 0.051(5) 0.074(7) -0.022(5) -0.021(5) -0.006(4)
C14 0.040(4) 0.036(4) 0.071(6) -0.004(4) -0.027(4) -0.009(3)
C15 0.053(6) 0.042(5) 0.103(9) 0.005(5) -0.048(6) -0.006(4)
C16 0.065(7) 0.060(6) 0.096(9) 0.031(6) -0.057(7) -0.023(5)
C17 0.047(5) 0.062(6) 0.057(5) 0.017(4) -0.031(4) -0.027(4)
C18 0.067(7) 0.102(9) 0.050(6) 0.024(6) -0.037(5) -0.045(7)
C19 0.074(7) 0.109(10) 0.033(4) 0.007(5) -0.026(5) -0.049(7)
C110 0.061(6) 0.079(7) 0.036(4) 0.001(4) -0.021(4) -0.037(5)
C111 0.041(4) 0.048(4) 0.040(4) 0.006(3) -0.024(4) -0.016(4)
C112 0.030(3) 0.039(4) 0.047(4) 0.002(3) -0.018(3) -0.013(3)
C113 0.084(8) 0.072(7) 0.057(6) -0.014(5) -0.045(6) -0.015(6)
C114 0.086(9) 0.088(9) 0.049(6) -0.032(6) -0.016(6) -0.024(7)
N21 0.025(3) 0.051(4) 0.038(3) -0.005(3) -0.010(3) -0.015(3)
N22 0.029(3) 0.047(4) 0.033(3) -0.006(3) -0.013(3) -0.009(3)
C21 0.039(4) 0.066(6) 0.036(4) 0.001(4) -0.010(3) -0.030(4)
C22 0.041(5) 0.097(9) 0.054(6) -0.008(6) -0.002(4) -0.038(6)
C23 0.027(4) 0.089(8) 0.069(7) -0.022(6) -0.005(4) -0.013(5)
C24 0.030(4) 0.066(6) 0.050(5) -0.018(4) -0.015(4) -0.006(4)
C25 0.034(5) 0.076(7) 0.075(7) -0.026(6) -0.029(5) 0.012(5)
C26 0.054(6) 0.062(6) 0.072(7) -0.016(5) -0.043(6) 0.010(5)
C27 0.046(5) 0.047(5) 0.055(5) -0.010(4) -0.035(4) -0.002(4)
C28 0.070(6) 0.048(5) 0.058(6) 0.013(4) -0.043(5) -0.018(5)
C29 0.064(6) 0.060(6) 0.046(5) 0.012(4) -0.030(5) -0.030(5)
C210 0.042(4) 0.055(5) 0.035(4) 0.002(3) -0.017(3) -0.020(4)
C211 0.031(4) 0.042(4) 0.038(4) -0.011(3) -0.018(3) -0.006(3)
C212 0.029(3) 0.047(4) 0.036(4) -0.012(3) -0.016(3) -0.007(3)
C213 0.062(6) 0.076(7) 0.064(7) 0.026(6) -0.019(5) -0.042(6)
C214 0.037(5) 0.081(7) 0.045(5) 0.011(5) -0.010(4) -0.020(5)
C32 0.123(10) 0.32(2) 0.101(11) -0.017(14) -0.021(8) -0.093(13)
C31 0.123(10) 0.32(2) 0.101(11) -0.017(14) -0.021(8) -0.093(13)
N31 0.123(10) 0.32(2) 0.101(11) -0.017(14) -0.021(8) -0.093(13)

loop_
_atom_type_symbol
_atom_type_description
_atom_type_scat_dispersion_real
_atom_type_scat_dispersion_imag
_atom_type_scat_source
C C 0.0033 0.0016 'International Tables Vol C Tables 4.2.6.8 and 6.1.1.4'
H H 0 0 'International Tables Vol C Tables 4.2.6.8 and 6.1.1.4'
N N 0.0061 0.0033 'International Tables Vol C Tables 4.2.6.8 and 6.1.1.4'
O O 0.0106 0.006 'International Tables Vol C Tables 4.2.6.8 and 6.1.1.4'
Cl Cl 0.1484 0.1585 'International Tables Vol C Tables 4.2.6.8 and 6.1.1.4'
Co Co 0.3494 0.9721 'International Tables Vol C Tables 4.2.6.8 and 6.1.1.4'
Re Re -1.0185 7.231 'International Tables Vol C Tables 4.2.6.8 and 6.1.1.4'

loop_
_geom_angle_atom_site_label_1
_geom_angle_atom_site_label_2
_geom_angle_atom_site_label_3
_geom_angle
_geom_angle_site_symmetry_1
_geom_angle_site_symmetry_3
_geom_angle_publ_flag
O2 Re1 O1 88.1(2) . . ?
O2 Re1 Cl1 89.84(19) . . ?
O1 Re1 Cl1 177.80(18) . . ?
O2 Re1 Cl2 178.16(18) . . ?
O1 Re1 Cl2 90.11(19) . . ?
Cl1 Re1 Cl2 91.99(10) . . ?
O2 Re1 Cl4 86.6(2) . . ?
O1 Re1 Cl4 87.22(18) . . ?
Cl1 Re1 Cl4 93.33(9) . . ?
Cl2 Re1 Cl4 93.55(10) . . ?
O2 Re1 Cl3 88.8(2) . . ?
O1 Re1 Cl3 85.88(19) . . ?
Cl1 Re1 Cl3 93.41(10) . . ?
Cl2 Re1 Cl3 90.88(11) . . ?
Cl4 Re1 Cl3 171.80(10) . . ?
C1 O1 Re1 128.4(5) . . ?
C3 O2 Re1 129.5(6) . . ?
O3 C1 O1 121.5(8) . . ?
O3 C1 C2 116.7(14) . . ?
O1 C1 C2 120.4(14) . . ?
O3 C1 C2' 115.1(15) . . ?
O1 C1 C2' 121.6(15) . . ?
C3 C2 C1 121(2) . . ?
C3 C2 H2A 107 . . ?
C1 C2 H2A 107 . . ?
C3 C2 H2B 107 . . ?
C1 C2 H2B 107 . . ?
H2A C2 H2B 106.7 . . ?
C3 C2' C1 120(2) . . ?
C3 C2' H2C 107.4 . . ?
C1 C2' H2C 107.4 . . ?
C3 C2' H2D 107.4 . . ?
C1 C2' H2D 107.4 . . ?
H2C C2' H2D 106.9 . . ?
O4 C3 O2 121.7(8) . . ?
O4 C3 C2 117.2(14) . . ?
O2 C3 C2 120.1(14) . . ?
O4 C3 C2' 115.0(16) . . ?
O2 C3 C2' 121.0(16) . . ?
C1 O3 Co1 124.9(6) . . ?
O3 Co1 N11 134.7(3) . . ?
O3 Co1 N21 116.0(3) . . ?
N11 Co1 N21 109.3(3) . . ?
O3 Co1 N12 88.4(3) . . ?
N11 Co1 N12 80.1(3) . . ?
N21 Co1 N12 104.7(3) . . ?
O3 Co1 N22 78.7(3) . . ?
N11 Co1 N22 110.5(3) . . ?
N21 Co1 N22 79.5(3) . . ?
N12 Co1 N22 166.9(3) . . ?
C11 N11 C112 118.7(7) . . ?
C11 N11 Co1 129.3(6) . . ?
C112 N11 Co1 112.0(5) . . ?
C110 N12 C111 117.9(8) . . ?
C110 N12 Co1 130.2(7) . . ?
C111 N12 Co1 111.8(5) . . ?
N11 C11 C12 121.1(9) . . ?
N11 C11 C113 119.1(8) . . ?
C12 C11 C113 119.8(9) . . ?
C13 C12 C11 120.5(9) . . ?
C13 C12 H12 119.8 . . ?
C11 C12 H12 119.8 . . ?
C12 C13 C14 120.7(9) . . ?
C12 C13 H13 119.7 . . ?
C14 C13 H13 119.7 . . ?
C112 C14 C13 115.9(9) . . ?
C112 C14 C15 120.0(9) . . ?
C13 C14 C15 124.1(9) . . ?
C16 C15 C14 122.3(10) . . ?
C16 C15 H15 118.9 . . ?
C14 C15 H15 118.9 . . ?
C15 C16 C17 120.0(9) . . ?
C15 C16 H16 120 . . ?
C17 C16 H16 120 . . ?
C18 C17 C111 116.7(10) . . ?
C18 C17 C16 123.0(10) . . ?
C111 C17 C16 120.3(10) . . ?
C19 C18 C17 118.6(10) . . ?
C19 C18 H18 120.7 . . ?
C17 C18 H18 120.7 . . ?
C18 C19 C110 122.0(10) . . ?
C18 C19 H19 119 . . ?
C110 C19 H19 119 . . ?
N12 C110 C19 120.3(10) . . ?
N12 C110 C114 118.6(10) . . ?
C19 C110 C114 121.2(10) . . ?
N12 C111 C17 124.5(8) . . ?
N12 C111 C112 116.6(7) . . ?
C17 C111 C112 118.8(8) . . ?
N11 C112 C14 123.1(8) . . ?
N11 C112 C111 118.3(7) . . ?
C14 C112 C111 118.6(8) . . ?
C11 C113 H11A 109.5 . . ?
C11 C113 H11B 109.5 . . ?
H11A C113 H11B 109.5 . . ?
C11 C113 H11C 109.5 . . ?
H11A C113 H11C 109.5 . . ?
H11B C113 H11C 109.5 . . ?
C110 C114 H11D 109.5 . . ?
C110 C114 H11E 109.5 . . ?
H11D C114 H11E 109.5 . . ?
C110 C114 H11F 109.5 . . ?
H11D C114 H11F 109.5 . . ?
H11E C114 H11F 109.5 . . ?
C21 N21 C212 119.8(7) . . ?
C21 N21 Co1 129.3(6) . . ?
C212 N21 Co1 109.7(5) . . ?
C210 N22 C211 118.2(8) . . ?
C210 N22 Co1 130.4(6) . . ?
C211 N22 Co1 108.6(5) . . ?
N21 C21 C22 121.1(10) . . ?
N21 C21 C213 120.1(8) . . ?
C22 C21 C213 118.8(9) . . ?
C23 C22 C21 118.8(10) . . ?
C23 C22 H22 120.6 . . ?
C21 C22 H22 120.6 . . ?
C22 C23 C24 122.0(9) . . ?
C22 C23 H23 119 . . ?
C24 C23 H23 119 . . ?
C212 C24 C23 116.0(10) . . ?
C212 C24 C25 118.5(9) . . ?
C23 C24 C25 125.4(9) . . ?
C26 C25 C24 121.3(9) . . ?
C26 C25 H25 119.3 . . ?
C24 C25 H25 119.3 . . ?
C25 C26 C27 122.2(10) . . ?
C25 C26 H26 118.9 . . ?
C27 C26 H26 118.9 . . ?
C211 C27 C28 117.8(8) . . ?
C211 C27 C26 117.9(10) . . ?
C28 C27 C26 124.3(10) . . ?
C29 C28 C27 119.8(9) . . ?
C29 C28 H28 120.1 . . ?
C27 C28 H28 120.1 . . ?
C28 C29 C210 119.1(9) . . ?
C28 C29 H29 120.4 . . ?
C210 C29 H29 120.4 . . ?
N22 C210 C29 122.8(8) . . ?
N22 C210 C214 118.4(8) . . ?
C29 C210 C214 118.9(8) . . ?
N22 C211 C27 122.3(8) . . ?
N22 C211 C212 116.8(7) . . ?
C27 C211 C212 120.9(7) . . ?
N21 C212 C24 122.0(8) . . ?
N21 C212 C211 119.0(7) . . ?
C24 C212 C211 119.0(8) . . ?
C21 C213 H21A 109.5 . . ?
C21 C213 H21B 109.5 . . ?
H21A C213 H21B 109.5 . . ?
C21 C213 H21C 109.5 . . ?
H21A C213 H21C 109.5 . . ?
H21B C213 H21C 109.5 . . ?
C210 C214 H21D 109.5 . . ?
C210 C214 H21E 109.5 . . ?
H21D C214 H21E 109.5 . . ?
C210 C214 H21F 109.5 . . ?
H21D C214 H21F 109.5 . . ?
H21E C214 H21F 109.5 . . ?
C31 C32 H32A 109.5 . . ?
C31 C32 H32B 109.5 . . ?
H32A C32 H32B 109.5 . . ?
C31 C32 H32C 109.5 . . ?
H32A C32 H32C 109.5 . . ?
H32B C32 H32C 109.5 . . ?
N31 C31 C32 178(4) . . ?

loop_
_geom_bond_atom_site_label_1
_geom_bond_atom_site_label_2
_geom_bond_distance
_geom_bond_site_symmetry_2
_geom_bond_publ_flag
Re1 O2 2.043(6) . ?
Re1 O1 2.052(6) . ?
Re1 Cl1 2.332(2) . ?
Re1 Cl2 2.340(2) . ?
Re1 Cl4 2.347(2) . ?
Re1 Cl3 2.350(2) . ?
O1 C1 1.262(11) . ?
O2 C3 1.252(11) . ?
C1 O3 1.235(10) . ?
C1 C2 1.52(3) . ?
C1 C2' 1.54(4) . ?
C2 C3 1.51(3) . ?
C2 H2A 0.97 . ?
C2 H2B 0.97 . ?
C2' C3 1.52(3) . ?
C2' H2C 0.97 . ?
C2' H2D 0.97 . ?
C3 O4 1.214(11) . ?
O3 Co1 2.035(6) . ?
Co1 N11 2.061(7) . ?
Co1 N21 2.088(6) . ?
Co1 N12 2.133(7) . ?
Co1 N22 2.165(7) . ?
N11 C11 1.330(10) . ?
N11 C112 1.380(10) . ?
N12 C110 1.324(11) . ?
N12 C111 1.346(11) . ?
C11 C12 1.381(13) . ?
C11 C113 1.511(14) . ?
C12 C13 1.364(16) . ?
C12 H12 0.93 . ?
C13 C14 1.400(15) . ?
C13 H13 0.93 . ?
C14 C112 1.394(11) . ?
C14 C15 1.425(14) . ?
C15 C16 1.322(18) . ?
C15 H15 0.93 . ?
C16 C17 1.420(16) . ?
C16 H16 0.93 . ?
C17 C18 1.398(15) . ?
C17 C111 1.417(12) . ?
C18 C19 1.338(18) . ?
C18 H18 0.93 . ?
C19 C110 1.433(16) . ?
C19 H19 0.93 . ?
C110 C114 1.475(17) . ?
C111 C112 1.442(12) . ?
C113 H11A 0.96 . ?
C113 H11B 0.96 . ?
C113 H11C 0.96 . ?
C114 H11D 0.96 . ?
C114 H11E 0.96 . ?
C114 H11F 0.96 . ?
N21 C21 1.345(11) . ?
N21 C212 1.371(11) . ?
N22 C210 1.335(11) . ?
N22 C211 1.363(10) . ?
C21 C22 1.400(14) . ?
C21 C213 1.499(15) . ?
C22 C23 1.363(18) . ?
C22 H22 0.93 . ?
C23 C24 1.412(16) . ?
C23 H23 0.93 . ?
C24 C212 1.405(11) . ?
C24 C25 1.448(16) . ?
C25 C26 1.335(18) . ?
C25 H25 0.93 . ?
C26 C27 1.422(14) . ?
C26 H26 0.93 . ?
C27 C211 1.410(12) . ?
C27 C28 1.414(15) . ?
C28 C29 1.354(15) . ?
C28 H28 0.93 . ?
C29 C210 1.416(13) . ?
C29 H29 0.93 . ?
C210 C214 1.486(13) . ?
C211 C212 1.441(12) . ?
C213 H21A 0.96 . ?
C213 H21B 0.96 . ?
C213 H21C 0.96 . ?
C214 H21D 0.96 . ?
C214 H21E 0.96 . ?
C214 H21F 0.96 . ?
C32 C31 1.43(4) . ?
C32 H32A 0.96 . ?
C32 H32B 0.96 . ?
C32 H32C 0.96 . ?
C31 N31 1.13(4) . ?

loop_
_geom_torsion_atom_site_label_1
_geom_torsion_atom_site_label_2
_geom_torsion_atom_site_label_3
_geom_torsion_atom_site_label_4
_geom_torsion
_geom_torsion_site_symmetry_1
_geom_torsion_site_symmetry_2
_geom_torsion_site_symmetry_3
_geom_torsion_site_symmetry_4
_geom_torsion_publ_flag
O2 Re1 O1 C1 -21.3(8) . . . . ?
Cl2 Re1 O1 C1 158.6(7) . . . . ?
Cl4 Re1 O1 C1 -107.9(7) . . . . ?
Cl3 Re1 O1 C1 67.7(7) . . . . ?
O1 Re1 O2 C3 23.0(8) . . . . ?
Cl1 Re1 O2 C3 -156.4(8) . . . . ?
Cl4 Re1 O2 C3 110.3(8) . . . . ?
Cl3 Re1 O2 C3 -63.0(8) . . . . ?
Re1 O1 C1 O3 -167.0(6) . . . . ?
Re1 O1 C1 C2 -0.8(18) . . . . ?
Re1 O1 C1 C2' 29.1(18) . . . . ?
O3 C1 C2 C3 -160.2(19) . . . . ?
O1 C1 C2 C3 33(3) . . . . ?
C2' C1 C2 C3 -68(5) . . . . ?
O3 C1 C2' C3 165.1(19) . . . . ?
O1 C1 C2' C3 -30(3) . . . . ?
C2 C1 C2' C3 65(4) . . . . ?
Re1 O2 C3 O4 165.8(8) . . . . ?
Re1 O2 C3 C2 -1.9(18) . . . . ?
Re1 O2 C3 C2' -32.0(19) . . . . ?
C1 C2 C3 O4 160.2(19) . . . . ?
C1 C2 C3 O2 -32(3) . . . . ?
C1 C2 C3 C2' 68(5) . . . . ?
C1 C2' C3 O4 -165.6(19) . . . . ?
C1 C2' C3 O2 31(3) . . . . ?
C1 C2' C3 C2 -64(5) . . . . ?
O1 C1 O3 Co1 -2.9(13) . . . . ?
C2 C1 O3 Co1 -169.6(15) . . . . ?
C2' C1 O3 Co1 162.0(15) . . . . ?
C1 O3 Co1 N11 -5.0(9) . . . . ?
C1 O3 Co1 N21 175.0(7) . . . . ?
C1 O3 Co1 N12 69.4(8) . . . . ?
C1 O3 Co1 N22 -112.7(8) . . . . ?
O3 Co1 N11 C11 -109.5(8) . . . . ?
N21 Co1 N11 C11 70.5(8) . . . . ?
N12 Co1 N11 C11 172.8(8) . . . . ?
N22 Co1 N11 C11 -15.2(8) . . . . ?
O3 Co1 N11 C112 68.9(7) . . . . ?
N21 Co1 N11 C112 -111.1(5) . . . . ?
N12 Co1 N11 C112 -8.8(5) . . . . ?
N22 Co1 N11 C112 163.2(5) . . . . ?
O3 Co1 N12 C110 48.1(8) . . . . ?
N11 Co1 N12 C110 -175.9(8) . . . . ?
N21 Co1 N12 C110 -68.4(8) . . . . ?
N22 Co1 N12 C110 38.8(16) . . . . ?
O3 Co1 N12 C111 -126.5(6) . . . . ?
N11 Co1 N12 C111 9.5(6) . . . . ?
N21 Co1 N12 C111 117.0(6) . . . . ?
N22 Co1 N12 C111 -135.8(10) . . . . ?
C112 N11 C11 C12 -1.8(13) . . . . ?
Co1 N11 C11 C12 176.5(7) . . . . ?
C112 N11 C11 C113 174.8(9) . . . . ?
Co1 N11 C11 C113 -6.9(13) . . . . ?
N11 C11 C12 C13 0.3(16) . . . . ?
C113 C11 C12 C13 -176.3(11) . . . . ?
C11 C12 C13 C14 0.1(17) . . . . ?
C12 C13 C14 C112 1.0(16) . . . . ?
C12 C13 C14 C15 179.1(11) . . . . ?
C112 C14 C15 C16 2.1(17) . . . . ?
C13 C14 C15 C16 -175.9(11) . . . . ?
C14 C15 C16 C17 1.1(18) . . . . ?
C15 C16 C17 C18 175.8(11) . . . . ?
C15 C16 C17 C111 -2.5(16) . . . . ?
C111 C17 C18 C19 0.5(15) . . . . ?
C16 C17 C18 C19 -177.9(11) . . . . ?
C17 C18 C19 C110 -0.4(17) . . . . ?
C111 N12 C110 C19 2.2(13) . . . . ?
Co1 N12 C110 C19 -172.2(7) . . . . ?
C111 N12 C110 C114 -176.0(9) . . . . ?
Co1 N12 C110 C114 9.6(14) . . . . ?
C18 C19 C110 N12 -0.9(16) . . . . ?
C18 C19 C110 C114 177.2(11) . . . . ?
C110 N12 C111 C17 -2.2(13) . . . . ?
Co1 N12 C111 C17 173.1(7) . . . . ?
C110 N12 C111 C112 176.3(8) . . . . ?
Co1 N12 C111 C112 -8.4(9) . . . . ?
C18 C17 C111 N12 0.9(14) . . . . ?
C16 C17 C111 N12 179.3(9) . . . . ?
C18 C17 C111 C112 -177.6(8) . . . . ?
C16 C17 C111 C112 0.8(13) . . . . ?
C11 N11 C112 C14 3.1(12) . . . . ?
Co1 N11 C112 C14 -175.5(7) . . . . ?
C11 N11 C112 C111 -174.0(8) . . . . ?
Co1 N11 C112 C111 7.4(9) . . . . ?
C13 C14 C112 N11 -2.6(13) . . . . ?
C15 C14 C112 N11 179.3(9) . . . . ?
C13 C14 C112 C111 174.5(9) . . . . ?
C15 C14 C112 C111 -3.6(13) . . . . ?
N12 C111 C112 N11 0.9(11) . . . . ?
C17 C111 C112 N11 179.4(8) . . . . ?
N12 C111 C112 C14 -176.4(8) . . . . ?
C17 C111 C112 C14 2.2(12) . . . . ?
O3 Co1 N21 C21 -116.7(7) . . . . ?
N11 Co1 N21 C21 63.3(8) . . . . ?
N12 Co1 N21 C21 -21.2(8) . . . . ?
N22 Co1 N21 C21 171.5(8) . . . . ?
O3 Co1 N21 C212 51.0(6) . . . . ?
N11 Co1 N21 C212 -129.0(5) . . . . ?
N12 Co1 N21 C212 146.5(5) . . . . ?
N22 Co1 N21 C212 -20.8(5) . . . . ?
O3 Co1 N22 C210 62.0(7) . . . . ?
N11 Co1 N22 C210 -71.7(8) . . . . ?
N21 Co1 N22 C210 -178.5(8) . . . . ?
N12 Co1 N22 C210 71.5(14) . . . . ?
O3 Co1 N22 C211 -98.1(5) . . . . ?
N11 Co1 N22 C211 128.2(5) . . . . ?
N21 Co1 N22 C211 21.4(5) . . . . ?
N12 Co1 N22 C211 -88.6(12) . . . . ?
C212 N21 C21 C22 -5.1(13) . . . . ?
Co1 N21 C21 C22 161.5(7) . . . . ?
C212 N21 C21 C213 172.8(9) . . . . ?
Co1 N21 C21 C213 -20.6(13) . . . . ?
N21 C21 C22 C23 1.4(16) . . . . ?
C213 C21 C22 C23 -176.6(11) . . . . ?
C21 C22 C23 C24 2.3(18) . . . . ?
C22 C23 C24 C212 -2.0(16) . . . . ?
C22 C23 C24 C25 177.4(11) . . . . ?
C212 C24 C25 C26 2.8(15) . . . . ?
C23 C24 C25 C26 -176.5(11) . . . . ?
C24 C25 C26 C27 -1.0(17) . . . . ?
C25 C26 C27 C211 -0.8(15) . . . . ?
C25 C26 C27 C28 177.5(10) . . . . ?
C211 C27 C28 C29 0.4(13) . . . . ?
C26 C27 C28 C29 -177.9(10) . . . . ?
C27 C28 C29 C210 -2.3(14) . . . . ?
C211 N22 C210 C29 -2.0(12) . . . . ?
Co1 N22 C210 C29 -160.5(7) . . . . ?
C211 N22 C210 C214 177.6(8) . . . . ?
Co1 N22 C210 C214 19.1(12) . . . . ?
C28 C29 C210 N22 3.3(14) . . . . ?
C28 C29 C210 C214 -176.3(9) . . . . ?
C210 N22 C211 C27 -0.1(11) . . . . ?
Co1 N22 C211 C27 162.8(6) . . . . ?
C210 N22 C211 C212 178.6(7) . . . . ?
Co1 N22 C211 C212 -18.5(8) . . . . ?
C28 C27 C211 N22 0.9(12) . . . . ?
C26 C27 C211 N22 179.3(8) . . . . ?
C28 C27 C211 C212 -177.8(8) . . . . ?
C26 C27 C211 C212 0.6(12) . . . . ?
C21 N21 C212 C24 5.4(12) . . . . ?
Co1 N21 C212 C24 -163.6(6) . . . . ?
C21 N21 C212 C211 -173.0(7) . . . . ?
Co1 N21 C212 C211 17.9(8) . . . . ?
C23 C24 C212 N21 -1.9(13) . . . . ?
C25 C24 C212 N21 178.7(8) . . . . ?
C23 C24 C212 C211 176.6(8) . . . . ?
C25 C24 C212 C211 -2.8(12) . . . . ?
N22 C211 C212 N21 1.0(10) . . . . ?
C27 C211 C212 N21 179.7(7) . . . . ?
N22 C211 C212 C24 -177.5(7) . . . . ?
C27 C211 C212 C24 1.2(11) . . . . ?
